data_7032711
loop_
_publ_author_name
'Colmer, Hannah E.'
'Geiger, Robert A.'
'Leto, Domenick F.'
'Wijeratne, Gayan B.'
'Day, Victor W.'
'Jackson, Timothy A.'

_publ_section_title
;
 Geometric and electronic structure of a peroxomanganese(iii) complex
 supported by a scorpionate ligand.
;
_journal_issue 48
_journal_name_full 'Dalton transactions (Cambridge, England : 2003)'
_journal_page_first 17949
_journal_page_last 17963
_journal_paper_doi 10.1039/c4dt02483d
_journal_volume 43
_journal_year 2014
_chemical_formula_sum 'C59 H63 B F3 Mn N9 O7 S'
_chemical_formula_weight 1164.99
_chemical_name_systematic
; 
 ? 
;
_space_group_crystal_system monoclinic
_space_group_IT_number 14
_space_group_name_Hall '-P 2yn'
_space_group_name_H-M_alt 'P 1 21/n 1'
_symmetry_space_group_name_Hall '-P 2yn'
_symmetry_space_group_name_H-M 'P 1 21/n 1'
_atom_sites_solution_hydrogens mixed
_audit_creation_method SHELXL-2013
_cell_angle_alpha 90
_cell_angle_beta 93.258(2)
_cell_angle_gamma 90
_cell_formula_units_Z 4
_cell_length_a 17.6494(7)
_cell_length_b 14.7986(6)
_cell_length_c 21.9268(9)
_cell_measurement_reflns_used 8872
_cell_measurement_temperature 100(2)
_cell_measurement_theta_max 69.96
_cell_measurement_theta_min 3.31
_cell_volume 5717.7(4)
_computing_cell_refinement 'Bruker SAINT'
_computing_data_collection 'Bruker APEX2'
_computing_data_reduction 'Bruker SAINT'
_computing_molecular_graphics 'Bruker SHELXTL'
_computing_publication_material 'Bruker SHELXTL'
_computing_structure_refinement 'SHELXL-2013 (Sheldrick, 2013)'
_computing_structure_solution 'Bruker SHELXTL'
_diffrn_ambient_temperature 100(2)
_diffrn_measured_fraction_theta_full 0.993
_diffrn_measured_fraction_theta_max 0.958
_diffrn_measurement_device_type 'Bruker APEX-II CCD'
_diffrn_measurement_method '\f and \w scans'
_diffrn_radiation_type CuK\a
_diffrn_radiation_wavelength 1.54178
_diffrn_reflns_av_R_equivalents 0.0470
_diffrn_reflns_av_unetI/netI 0.0481
_diffrn_reflns_Laue_measured_fraction_full 0.993
_diffrn_reflns_Laue_measured_fraction_max 0.958
_diffrn_reflns_limit_h_max 21
_diffrn_reflns_limit_h_min -20
_diffrn_reflns_limit_k_max 17
_diffrn_reflns_limit_k_min -18
_diffrn_reflns_limit_l_max 26
_diffrn_reflns_limit_l_min -24
_diffrn_reflns_number 35297
_diffrn_reflns_point_group_measured_fraction_full 0.993
_diffrn_reflns_point_group_measured_fraction_max 0.958
_diffrn_reflns_theta_full 66.000
_diffrn_reflns_theta_max 69.956
_diffrn_reflns_theta_min 3.308
_diffrn_source 'Bruker MicroStar microfocus rotating anode'
_exptl_absorpt_coefficient_mu 2.808
_exptl_absorpt_correction_T_max 1.000
_exptl_absorpt_correction_T_min 0.839
_exptl_absorpt_correction_type multi-scan
_exptl_crystal_colour colourless
_exptl_crystal_density_diffrn 1.353
_exptl_crystal_description Needle
_exptl_crystal_F_000 2436
_exptl_crystal_size_max 0.220
_exptl_crystal_size_mid 0.010
_exptl_crystal_size_min 0.010
_refine_diff_density_max 1.040
_refine_diff_density_min -0.623
_refine_diff_density_rms 0.057
_refine_ls_extinction_method none
_refine_ls_goodness_of_fit_ref 1.036
_refine_ls_hydrogen_treatment mixed
_refine_ls_matrix_type full
_refine_ls_number_parameters 734
_refine_ls_number_reflns 10378
_refine_ls_number_restraints 0
_refine_ls_restrained_S_all 1.036
_refine_ls_R_factor_all 0.0549
_refine_ls_R_factor_gt 0.0440
_refine_ls_shift/su_max 0.001
_refine_ls_shift/su_mean 0.000
_refine_ls_structure_factor_coef Fsqd
_refine_ls_weighting_details 'w=1/[\s^2^(Fo^2^)+(0.0602P)^2^+3.2180P] where P=(Fo^2^+2Fc^2^)/3'
_refine_ls_weighting_scheme calc
_refine_ls_wR_factor_gt 0.1108
_refine_ls_wR_factor_ref 0.1180
_reflns_Friedel_coverage 0.000
_reflns_number_gt 8734
_reflns_number_total 10378
_reflns_threshold_expression 'I > 2\s(I)'
_cod_data_source_file c4dt02483d2.cif
_cod_data_source_block q45a
_cod_depositor_comments 'Adding full bibliography for 7032711--7032712.cif.'
_cod_database_code 7032711
_shelx_space_group_comment
; 
The symmetry employed for this shelxl refinement is uniquely defined 
by the following loop, which should always be used as a source of 
symmetry information in preference to the above space-group names. 
They are only intended as comments. 
;
_shelx_estimated_absorpt_t_min 0.577
_shelx_estimated_absorpt_t_max 0.972
_shelxl_version_number 2013-4

loop_
_space_group_symop_operation_xyz
'x, y, z'
'-x+1/2, y+1/2, -z+1/2'
'-x, -y, -z'
'x-1/2, -y-1/2, z-1/2'

loop_
_atom_site_label
_atom_site_type_symbol
_atom_site_fract_x
_atom_site_fract_y
_atom_site_fract_z
_atom_site_U_iso_or_equiv
_atom_site_adp_type
_atom_site_occupancy
_atom_site_site_symmetry_order
_atom_site_calc_flag
_atom_site_refinement_flags_posn
_atom_site_refinement_flags_adp
Mn1 Mn 0.50216(2) 0.75111(2) 0.09827(2) 0.01501(9) Uani 1 1 d . .
B1 B 0.31812(13) 0.75910(15) 0.08405(11) 0.0163(4) Uani 1 1 d . .
H1B H 0.2583(13) 0.7623(15) 0.0795(11) 0.011(5) Uiso 1 1 d . .
O1D O 0.56950(9) 0.76956(10) 0.18245(7) 0.0229(3) Uani 1 1 d . .
O1E O 0.57286(8) 0.84275(10) 0.05132(7) 0.0216(3) Uani 1 1 d . .
O1F O 0.56707(8) 0.63104(10) 0.07541(7) 0.0217(3) Uani 1 1 d . .
N1A N 0.34860(9) 0.76430(11) 0.01876(8) 0.0162(3) Uani 1 1 d . .
N2A N 0.42453(10) 0.75415(11) 0.00904(8) 0.0169(3) Uani 1 1 d . .
N1B N 0.34320(9) 0.66984(11) 0.11603(8) 0.0164(3) Uani 1 1 d . .
N2B N 0.41732(9) 0.65540(12) 0.13520(8) 0.0176(3) Uani 1 1 d . .
N1C N 0.34736(9) 0.84084(11) 0.12295(8) 0.0164(3) Uani 1 1 d . .
N2C N 0.42317(9) 0.85861(11) 0.13414(8) 0.0164(3) Uani 1 1 d . .
N1D N 0.66432(11) 0.77683(13) 0.25617(9) 0.0260(4) Uani 1 1 d . .
N1E N 0.65956(11) 0.90686(12) -0.00694(9) 0.0230(4) Uani 1 1 d . .
N1F N 0.64527(10) 0.51039(12) 0.06824(9) 0.0227(4) Uani 1 1 d . .
C1A C 0.43188(12) 0.77171(13) -0.05082(9) 0.0175(4) Uani 1 1 d . .
C2A C 0.36117(12) 0.79452(14) -0.07882(10) 0.0194(4) Uani 1 1 d . .
H2A H 0.3507 0.8108 -0.1204 0.023 Uiso 1 1 calc R U
C3A C 0.30986(12) 0.78852(13) -0.03397(10) 0.0181(4) Uani 1 1 d . .
C4A C 0.50367(12) 0.76344(14) -0.08186(10) 0.0185(4) Uani 1 1 d . .
C5A C 0.56306(12) 0.70824(14) -0.05918(10) 0.0212(4) Uani 1 1 d . .
H5A H 0.5576 0.6749 -0.0227 0.025 Uiso 1 1 calc R U
C6A C 0.62981(13) 0.70145(16) -0.08927(11) 0.0258(5) Uani 1 1 d . .
H6A H 0.6701 0.6646 -0.0728 0.031 Uiso 1 1 calc R U
C7A C 0.63812(13) 0.74830(15) -0.14345(11) 0.0281(5) Uani 1 1 d . .
H7A H 0.6839 0.7439 -0.1640 0.034 Uiso 1 1 calc R U
C8A C 0.57875(14) 0.80162(16) -0.16716(11) 0.0285(5) Uani 1 1 d . .
H8A H 0.5837 0.8329 -0.2046 0.034 Uiso 1 1 calc R U
C9A C 0.51211(13) 0.80967(14) -0.13667(10) 0.0230(4) Uani 1 1 d . .
H9A H 0.4721 0.8468 -0.1532 0.028 Uiso 1 1 calc R U
C11A C 0.22704(12) 0.80739(15) -0.04028(9) 0.0202(4) Uani 1 1 d . .
C12A C 0.20298(13) 0.89004(16) -0.06520(10) 0.0248(5) Uani 1 1 d . .
H12A H 0.2393 0.9327 -0.0776 0.030 Uiso 1 1 calc R U
C13A C 0.12563(14) 0.91033(18) -0.07202(11) 0.0311(5) Uani 1 1 d . .
H13A H 0.1096 0.9668 -0.0888 0.037 Uiso 1 1 calc R U
C14A C 0.07241(14) 0.8487(2) -0.05444(12) 0.0347(6) Uani 1 1 d . .
H14A H 0.0199 0.8629 -0.0588 0.042 Uiso 1 1 calc R U
C15A C 0.09586(13) 0.76574(18) -0.03033(11) 0.0305(5) Uani 1 1 d . .
H15A H 0.0592 0.7230 -0.0186 0.037 Uiso 1 1 calc R U
C16A C 0.17277(13) 0.74505(15) -0.02323(10) 0.0243(5) Uani 1 1 d . .
H16A H 0.1884 0.6882 -0.0067 0.029 Uiso 1 1 calc R U
C1B C 0.42104(12) 0.57107(14) 0.15798(9) 0.0179(4) Uani 1 1 d . .
C2B C 0.34956(12) 0.53064(13) 0.15243(10) 0.0191(4) Uani 1 1 d . .
H2B H 0.3368 0.4710 0.1641 0.023 Uiso 1 1 calc R U
C3B C 0.30104(12) 0.59499(14) 0.12648(9) 0.0183(4) Uani 1 1 d . .
C4B C 0.49139(11) 0.53350(14) 0.18804(9) 0.0190(4) Uani 1 1 d . .
C5B C 0.53285(13) 0.58342(15) 0.23259(10) 0.0234(4) Uani 1 1 d . .
H5B H 0.5168 0.6426 0.2426 0.028 Uiso 1 1 calc R U
C6B C 0.59748(13) 0.54679(16) 0.26238(11) 0.0285(5) Uani 1 1 d . .
H6B H 0.6260 0.5817 0.2919 0.034 Uiso 1 1 calc R U
C7B C 0.62041(13) 0.45971(16) 0.24923(11) 0.0285(5) Uani 1 1 d . .
H7B H 0.6643 0.4346 0.2699 0.034 Uiso 1 1 calc R U
C8B C 0.57868(12) 0.40942(15) 0.20563(11) 0.0254(5) Uani 1 1 d . .
H8B H 0.5939 0.3495 0.1966 0.030 Uiso 1 1 calc R U
C9B C 0.51484(12) 0.44615(14) 0.17513(10) 0.0207(4) Uani 1 1 d . .
H9B H 0.4869 0.4113 0.1452 0.025 Uiso 1 1 calc R U
C11B C 0.21856(12) 0.58683(14) 0.11160(10) 0.0199(4) Uani 1 1 d . .
C12B C 0.19154(13) 0.51640(15) 0.07407(11) 0.0241(4) Uani 1 1 d . .
H12B H 0.2263 0.4746 0.0584 0.029 Uiso 1 1 calc R U
C13B C 0.11436(14) 0.50665(17) 0.05937(12) 0.0316(5) Uani 1 1 d . .
H13B H 0.0968 0.4588 0.0334 0.038 Uiso 1 1 calc R U
C14B C 0.06306(13) 0.56648(18) 0.08252(12) 0.0322(5) Uani 1 1 d . .
H14B H 0.0103 0.5601 0.0724 0.039 Uiso 1 1 calc R U
C15B C 0.08927(13) 0.63605(16) 0.12075(12) 0.0302(5) Uani 1 1 d . .
H15B H 0.0542 0.6769 0.1370 0.036 Uiso 1 1 calc R U
C16B C 0.16619(13) 0.64622(15) 0.13534(11) 0.0247(5) Uani 1 1 d . .
H16B H 0.1834 0.6939 0.1616 0.030 Uiso 1 1 calc R U
C1C C 0.42768(12) 0.92569(14) 0.17561(9) 0.0187(4) Uani 1 1 d . .
C2C C 0.35455(12) 0.95116(14) 0.19115(10) 0.0208(4) Uani 1 1 d . .
H2C H 0.3417 0.9967 0.2193 0.025 Uiso 1 1 calc R U
C3C C 0.30526(12) 0.89626(13) 0.15709(9) 0.0183(4) Uani 1 1 d . .
C4C C 0.49996(12) 0.96619(14) 0.19973(10) 0.0206(4) Uani 1 1 d . .
C5C C 0.56390(12) 0.96991(14) 0.16548(10) 0.0223(4) Uani 1 1 d . .
H5C H 0.5614 0.9470 0.1249 0.027 Uiso 1 1 calc R U
C6C C 0.63149(13) 1.00678(15) 0.19001(11) 0.0260(5) Uani 1 1 d . .
H6C H 0.6752 1.0074 0.1666 0.031 Uiso 1 1 calc R U
C7C C 0.63510(14) 1.04267(16) 0.24875(12) 0.0308(5) Uani 1 1 d . .
H7C H 0.6812 1.0678 0.2655 0.037 Uiso 1 1 calc R U
C8C C 0.57139(15) 1.04161(17) 0.28261(12) 0.0320(5) Uani 1 1 d . .
H8C H 0.5734 1.0672 0.3224 0.038 Uiso 1 1 calc R U
C9C C 0.50429(13) 1.00308(15) 0.25855(11) 0.0263(5) Uani 1 1 d . .
H9C H 0.4610 1.0018 0.2823 0.032 Uiso 1 1 calc R U
C11C C 0.22134(12) 0.89500(13) 0.15749(10) 0.0200(4) Uani 1 1 d . .
C12C C 0.17421(13) 0.90832(15) 0.10517(10) 0.0240(4) Uani 1 1 d . .
H12C H 0.1957 0.9157 0.0667 0.029 Uiso 1 1 calc R U
C13C C 0.09604(13) 0.91083(16) 0.10882(12) 0.0297(5) Uani 1 1 d . .
H13C H 0.0643 0.9211 0.0730 0.036 Uiso 1 1 calc R U
C14C C 0.06393(13) 0.89842(16) 0.16456(12) 0.0306(5) Uani 1 1 d . .
H14C H 0.0104 0.9003 0.1670 0.037 Uiso 1 1 calc R U
C15C C 0.11051(13) 0.88327(16) 0.21652(11) 0.0296(5) Uani 1 1 d . .
H15C H 0.0887 0.8733 0.2546 0.036 Uiso 1 1 calc R U
C16C C 0.18881(13) 0.88254(15) 0.21346(11) 0.0250(5) Uani 1 1 d . .
H16C H 0.2204 0.8735 0.2495 0.030 Uiso 1 1 calc R U
C1D C 0.63735(13) 0.76543(14) 0.19889(10) 0.0220(4) Uani 1 1 d . .
H1D H 0.6726 0.7533 0.1687 0.026 Uiso 1 1 calc R U
C2D C 0.74416(16) 0.7646(2) 0.27339(15) 0.0440(7) Uani 1 1 d . .
H2DA H 0.7717 0.7506 0.2370 0.066 Uiso 1 1 calc R U
H2DB H 0.7502 0.7147 0.3026 0.066 Uiso 1 1 calc R U
H2DC H 0.7646 0.8202 0.2922 0.066 Uiso 1 1 calc R U
C3D C 0.61480(16) 0.79790(18) 0.30491(11) 0.0355(6) Uani 1 1 d . .
H3DA H 0.5626 0.8047 0.2879 0.053 Uiso 1 1 calc R U
H3DB H 0.6314 0.8544 0.3248 0.053 Uiso 1 1 calc R U
H3DC H 0.6170 0.7488 0.3350 0.053 Uiso 1 1 calc R U
C1E C 0.63519(12) 0.84110(14) 0.02745(10) 0.0204(4) Uani 1 1 d . .
H1E H 0.6668 0.7898 0.0344 0.025 Uiso 1 1 calc R U
C2E C 0.73081(14) 0.89913(17) -0.03683(12) 0.0316(5) Uani 1 1 d . .
H2EA H 0.7567 0.8433 -0.0236 0.047 Uiso 1 1 calc R U
H2EB H 0.7632 0.9511 -0.0258 0.047 Uiso 1 1 calc R U
H2EC H 0.7206 0.8978 -0.0812 0.047 Uiso 1 1 calc R U
C3E C 0.61225(14) 0.98607(16) -0.02106(12) 0.0306(5) Uani 1 1 d . .
H3EA H 0.5664 0.9831 0.0021 0.046 Uiso 1 1 calc R U
H3EB H 0.5979 0.9871 -0.0649 0.046 Uiso 1 1 calc R U
H3EC H 0.6407 1.0410 -0.0098 0.046 Uiso 1 1 calc R U
C1F C 0.62062(12) 0.58323(14) 0.09585(10) 0.0215(4) Uani 1 1 d . .
H1F H 0.6454 0.6001 0.1337 0.026 Uiso 1 1 calc R U
C2F C 0.71038(15) 0.45958(16) 0.09335(13) 0.0350(6) Uani 1 1 d . .
H2FA H 0.7291 0.4870 0.1320 0.052 Uiso 1 1 calc R U
H2FB H 0.7507 0.4606 0.0644 0.052 Uiso 1 1 calc R U
H2FC H 0.6953 0.3969 0.1006 0.052 Uiso 1 1 calc R U
C3F C 0.60979(16) 0.47907(18) 0.01082(13) 0.0384(6) Uani 1 1 d . .
H3FA H 0.5669 0.5185 -0.0013 0.058 Uiso 1 1 calc R U
H3FB H 0.5916 0.4171 0.0157 0.058 Uiso 1 1 calc R U
H3FC H 0.6469 0.4805 -0.0208 0.058 Uiso 1 1 calc R U
S S 0.81857(3) 0.67410(4) 0.07850(3) 0.02928(14) Uani 1 1 d . .
O11 O 0.77021(10) 0.68575(12) 0.02430(9) 0.0382(4) Uani 1 1 d . .
O12 O 0.77941(11) 0.66356(14) 0.13398(9) 0.0433(5) Uani 1 1 d . .
O13 O 0.88103(12) 0.61376(18) 0.07258(10) 0.0566(6) Uani 1 1 d . .
F1 F 0.90902(13) 0.7815(2) 0.14181(12) 0.0843(8) Uani 1 1 d . .
F2 F 0.81107(16) 0.84851(13) 0.09831(11) 0.0770(7) Uani 1 1 d . .
F3 F 0.90316(17) 0.8083(2) 0.04447(13) 0.1060(11) Uani 1 1 d . .
C1 C 0.8636(2) 0.7837(3) 0.09092(16) 0.0575(9) Uani 1 1 d . .
O1S O 0.1212(2) 0.1696(2) 0.1192(2) 0.1091(14) Uani 1 1 d . .
C1S C 0.1220(4) 0.2646(3) 0.1144(2) 0.0892(15) Uani 1 1 d . .
H1SA H 0.0714 0.2865 0.0992 0.107 Uiso 1 1 calc R U
H1SB H 0.1596 0.2835 0.0850 0.107 Uiso 1 1 calc R U
C2S C 0.1416(5) 0.3031(3) 0.1738(2) 0.137(3) Uani 1 1 d . .
H2SA H 0.1900 0.3368 0.1730 0.164 Uiso 1 1 calc R U
H2SB H 0.1014 0.3454 0.1855 0.164 Uiso 1 1 calc R U
C3S C 0.1490(3) 0.2299(3) 0.2171(2) 0.0808(14) Uani 1 1 d . .
H3SA H 0.1083 0.2330 0.2463 0.097 Uiso 1 1 calc R U
H3SB H 0.1987 0.2327 0.2402 0.097 Uiso 1 1 calc R U
C4S C 0.1424(4) 0.1459(3) 0.1808(2) 0.103(2) Uani 1 1 d . .
H4SA H 0.1915 0.1135 0.1827 0.123 Uiso 1 1 calc R U
H4SB H 0.1036 0.1058 0.1972 0.123 Uiso 1 1 calc R U

loop_
_atom_site_aniso_label
_atom_site_aniso_U_11
_atom_site_aniso_U_22
_atom_site_aniso_U_33
_atom_site_aniso_U_23
_atom_site_aniso_U_13
_atom_site_aniso_U_12
Mn1 0.01445(16) 0.01343(16) 0.01708(16) 0.00018(12) 0.00029(12) 0.00042(11)
B1 0.0159(10) 0.0147(10) 0.0184(11) -0.0004(8) 0.0012(9) 0.0001(8)
O1D 0.0233(8) 0.0211(7) 0.0235(8) 0.0011(6) -0.0051(6) 0.0002(6)
O1E 0.0227(7) 0.0205(7) 0.0221(7) -0.0031(6) 0.0053(6) -0.0040(6)
O1F 0.0225(7) 0.0184(7) 0.0243(7) 0.0017(6) 0.0035(6) 0.0055(6)
N1A 0.0159(8) 0.0138(7) 0.0190(8) -0.0006(6) 0.0006(7) 0.0002(6)
N2A 0.0160(8) 0.0146(8) 0.0201(9) -0.0001(6) 0.0013(7) 0.0008(6)
N1B 0.0157(8) 0.0149(8) 0.0186(8) 0.0002(7) 0.0014(6) -0.0002(6)
N2B 0.0164(8) 0.0168(8) 0.0195(8) 0.0001(7) 0.0008(7) 0.0004(6)
N1C 0.0169(8) 0.0139(8) 0.0184(8) 0.0012(6) 0.0013(6) 0.0018(6)
N2C 0.0159(8) 0.0144(8) 0.0188(8) 0.0003(6) 0.0004(6) -0.0002(6)
N1D 0.0291(10) 0.0223(9) 0.0254(10) 0.0000(8) -0.0082(8) -0.0015(8)
N1E 0.0260(9) 0.0179(9) 0.0255(9) 0.0026(7) 0.0034(7) -0.0017(7)
N1F 0.0248(9) 0.0162(8) 0.0276(9) 0.0002(7) 0.0064(8) 0.0029(7)
C1A 0.0213(10) 0.0119(8) 0.0192(10) -0.0008(7) 0.0011(8) -0.0018(8)
C2A 0.0217(10) 0.0185(10) 0.0178(10) 0.0004(8) 0.0002(8) 0.0001(8)
C3A 0.0197(10) 0.0135(9) 0.0210(10) -0.0015(8) -0.0005(8) 0.0003(8)
C4A 0.0214(10) 0.0148(9) 0.0193(10) -0.0050(8) 0.0005(8) -0.0021(8)
C5A 0.0240(10) 0.0198(10) 0.0198(10) -0.0040(8) 0.0001(8) 0.0008(8)
C6A 0.0228(10) 0.0271(11) 0.0271(11) -0.0075(9) -0.0025(9) 0.0030(9)
C7A 0.0248(11) 0.0281(12) 0.0322(13) -0.0069(9) 0.0104(10) -0.0021(9)
C8A 0.0334(12) 0.0245(11) 0.0285(12) 0.0022(9) 0.0096(10) -0.0014(9)
C9A 0.0265(11) 0.0180(10) 0.0249(11) 0.0008(8) 0.0044(9) 0.0008(8)
C11A 0.0195(10) 0.0230(10) 0.0181(10) -0.0019(8) -0.0005(8) 0.0018(8)
C12A 0.0271(11) 0.0272(11) 0.0200(10) 0.0024(9) 0.0008(9) 0.0032(9)
C13A 0.0308(12) 0.0359(13) 0.0264(11) 0.0031(10) -0.0006(9) 0.0129(10)
C14A 0.0216(11) 0.0528(16) 0.0294(12) 0.0002(11) -0.0003(9) 0.0105(11)
C15A 0.0198(11) 0.0426(13) 0.0290(12) 0.0001(10) 0.0003(9) -0.0029(10)
C16A 0.0217(11) 0.0276(11) 0.0231(11) -0.0004(9) -0.0021(9) 0.0006(9)
C1B 0.0210(10) 0.0163(9) 0.0167(9) 0.0007(7) 0.0025(8) 0.0004(8)
C2B 0.0201(10) 0.0131(9) 0.0242(10) 0.0015(8) 0.0014(8) -0.0006(8)
C3B 0.0209(10) 0.0150(9) 0.0191(10) -0.0010(8) 0.0028(8) -0.0010(8)
C4B 0.0191(9) 0.0190(10) 0.0189(10) 0.0046(8) 0.0023(8) -0.0012(8)
C5B 0.0301(11) 0.0177(10) 0.0222(10) 0.0028(8) 0.0003(9) -0.0010(9)
C6B 0.0302(12) 0.0279(12) 0.0263(11) 0.0037(9) -0.0067(9) -0.0061(9)
C7B 0.0227(10) 0.0284(12) 0.0336(12) 0.0101(10) -0.0055(9) 0.0005(9)
C8B 0.0215(10) 0.0205(10) 0.0341(12) 0.0036(9) 0.0014(9) 0.0017(8)
C9B 0.0191(10) 0.0191(10) 0.0238(10) 0.0015(8) 0.0000(8) -0.0018(8)
C11B 0.0204(10) 0.0167(9) 0.0229(10) 0.0051(8) 0.0025(8) -0.0018(8)
C12B 0.0230(10) 0.0191(10) 0.0303(11) 0.0021(9) 0.0023(9) -0.0009(8)
C13B 0.0284(12) 0.0294(12) 0.0365(13) 0.0015(10) -0.0030(10) -0.0072(10)
C14B 0.0180(10) 0.0366(13) 0.0416(14) 0.0105(11) -0.0005(10) -0.0031(9)
C15B 0.0222(11) 0.0270(12) 0.0424(14) 0.0071(10) 0.0104(10) 0.0041(9)
C16B 0.0237(11) 0.0206(10) 0.0302(11) 0.0026(9) 0.0058(9) -0.0008(8)
C1C 0.0220(10) 0.0150(9) 0.0191(10) 0.0011(8) 0.0013(8) -0.0001(8)
C2C 0.0254(10) 0.0161(9) 0.0210(10) -0.0041(8) 0.0031(8) 0.0013(8)
C3C 0.0230(10) 0.0138(9) 0.0185(10) 0.0009(8) 0.0037(8) 0.0007(8)
C4C 0.0241(10) 0.0139(9) 0.0234(10) -0.0005(8) -0.0025(8) -0.0001(8)
C5C 0.0257(11) 0.0152(9) 0.0258(11) -0.0015(8) 0.0012(9) -0.0004(8)
C6C 0.0226(10) 0.0200(10) 0.0355(12) 0.0014(9) 0.0019(9) -0.0020(8)
C7C 0.0284(12) 0.0239(11) 0.0388(13) -0.0008(10) -0.0097(10) -0.0054(9)
C8C 0.0387(13) 0.0281(12) 0.0284(12) -0.0057(10) -0.0056(10) -0.0056(10)
C9C 0.0289(11) 0.0242(11) 0.0256(11) -0.0030(9) 0.0010(9) -0.0027(9)
C11C 0.0210(10) 0.0120(9) 0.0274(11) -0.0032(8) 0.0045(8) 0.0004(7)
C12C 0.0257(11) 0.0206(10) 0.0262(11) -0.0010(9) 0.0047(9) 0.0017(8)
C13C 0.0244(11) 0.0287(12) 0.0355(13) -0.0056(10) -0.0017(10) 0.0026(9)
C14C 0.0199(10) 0.0271(12) 0.0458(14) -0.0127(11) 0.0086(10) -0.0009(9)
C15C 0.0277(12) 0.0286(12) 0.0341(13) -0.0047(10) 0.0146(10) -0.0015(9)
C16C 0.0264(11) 0.0236(10) 0.0252(11) -0.0028(9) 0.0050(9) 0.0009(9)
C1D 0.0250(11) 0.0155(9) 0.0253(11) 0.0006(8) -0.0011(9) -0.0019(8)
C2D 0.0317(14) 0.0518(17) 0.0465(16) -0.0039(13) -0.0159(12) -0.0035(12)
C3D 0.0457(15) 0.0344(13) 0.0257(12) -0.0030(10) -0.0043(11) -0.0006(11)
C1E 0.0233(10) 0.0167(10) 0.0212(10) -0.0017(8) 0.0000(8) -0.0010(8)
C2E 0.0308(12) 0.0296(12) 0.0354(13) 0.0024(10) 0.0105(10) -0.0056(10)
C3E 0.0372(13) 0.0209(11) 0.0335(13) 0.0058(9) 0.0009(10) 0.0005(10)
C1F 0.0218(10) 0.0186(10) 0.0243(10) 0.0003(8) 0.0027(8) 0.0002(8)
C2F 0.0353(13) 0.0235(11) 0.0463(15) 0.0033(11) 0.0040(11) 0.0129(10)
C3F 0.0429(14) 0.0307(13) 0.0416(15) -0.0151(11) 0.0023(12) 0.0035(11)
S 0.0213(3) 0.0334(3) 0.0327(3) -0.0006(2) -0.0021(2) 0.0073(2)
O11 0.0373(10) 0.0308(9) 0.0445(10) -0.0032(8) -0.0159(8) 0.0075(7)
O12 0.0366(10) 0.0486(11) 0.0455(11) -0.0035(9) 0.0102(9) 0.0028(9)
O13 0.0466(12) 0.0843(17) 0.0384(11) -0.0042(11) -0.0031(9) 0.0398(12)
F1 0.0599(13) 0.116(2) 0.0731(15) -0.0134(14) -0.0283(11) -0.0347(14)
F2 0.1167(19) 0.0336(9) 0.0769(15) -0.0117(10) -0.0262(14) -0.0117(11)
F3 0.101(2) 0.136(3) 0.0819(17) 0.0111(17) 0.0141(15) -0.076(2)
C1 0.0560(19) 0.066(2) 0.0495(18) -0.0052(16) -0.0084(15) -0.0297(18)
O1S 0.136(3) 0.0540(17) 0.130(3) -0.0096(19) -0.051(3) -0.0034(19)
C1S 0.128(4) 0.043(2) 0.095(3) 0.002(2) -0.010(3) 0.010(2)
C2S 0.289(9) 0.043(2) 0.089(4) -0.026(2) 0.095(5) -0.038(4)
C3S 0.131(4) 0.054(2) 0.061(2) -0.0064(18) 0.037(3) -0.020(2)
C4S 0.187(6) 0.0370(19) 0.095(3) 0.002(2) 0.096(4) -0.010(3)

loop_
_atom_type_symbol
_atom_type_description
_atom_type_scat_dispersion_real
_atom_type_scat_dispersion_imag
_atom_type_scat_source
C C 0.0181 0.0091 'International Tables Vol C Tables 4.2.6.8 and 6.1.1.4'
H H 0.0000 0.0000 'International Tables Vol C Tables 4.2.6.8 and 6.1.1.4'
N N 0.0311 0.0180 'International Tables Vol C Tables 4.2.6.8 and 6.1.1.4'
O O 0.0492 0.0322 'International Tables Vol C Tables 4.2.6.8 and 6.1.1.4'
B B 0.0090 0.0039 'International Tables Vol C Tables 4.2.6.8 and 6.1.1.4'
F F 0.0727 0.0534 'International Tables Vol C Tables 4.2.6.8 and 6.1.1.4'
S S 0.3331 0.5567 'International Tables Vol C Tables 4.2.6.8 and 6.1.1.4'
Mn Mn -0.5299 2.8052 'International Tables Vol C Tables 4.2.6.8 and 6.1.1.4'

loop_
_geom_angle_atom_site_label_1
_geom_angle_atom_site_label_2
_geom_angle_atom_site_label_3
_geom_angle
O1E Mn1 O1D 91.34(6)
O1E Mn1 O1F 94.42(6)
O1D Mn1 O1F 91.64(6)
O1E Mn1 N2B 171.82(6)
O1D Mn1 N2B 96.76(6)
O1F Mn1 N2B 86.50(6)
O1E Mn1 N2C 96.20(6)
O1D Mn1 N2C 86.25(6)
O1F Mn1 N2C 169.22(6)
N2B Mn1 N2C 83.26(6)
O1E Mn1 N2A 85.12(6)
O1D Mn1 N2A 171.29(6)
O1F Mn1 N2A 96.55(6)
N2B Mn1 N2A 86.70(6)
N2C Mn1 N2A 86.23(6)
N1B B1 N1C 109.79(17)
N1B B1 N1A 110.69(16)
N1C B1 N1A 110.18(16)
N1B B1 H1B 109.8(12)
N1C B1 H1B 108.5(12)
N1A B1 H1B 107.9(13)
C1D O1D Mn1 136.36(15)
C1E O1E Mn1 137.85(14)
C1F O1F Mn1 140.95(15)
C3A N1A N2A 110.15(17)
C3A N1A B1 127.70(17)
N2A N1A B1 121.75(17)
C1A N2A N1A 106.10(16)
C1A N2A Mn1 137.45(14)
N1A N2A Mn1 113.83(13)
C3B N1B N2B 110.10(16)
C3B N1B B1 128.73(17)
N2B N1B B1 121.08(16)
C1B N2B N1B 106.54(16)
C1B N2B Mn1 134.44(14)
N1B N2B Mn1 115.87(12)
C3C N1C N2C 110.12(16)
C3C N1C B1 126.72(17)
N2C N1C B1 122.56(16)
C1C N2C N1C 106.37(16)
C1C N2C Mn1 137.12(14)
N1C N2C Mn1 114.40(12)
C1D N1D C2D 121.4(2)
C1D N1D C3D 121.7(2)
C2D N1D C3D 116.9(2)
C1E N1E C2E 121.20(19)
C1E N1E C3E 120.80(19)
C2E N1E C3E 117.74(19)
C1F N1F C3F 121.4(2)
C1F N1F C2F 121.4(2)
C3F N1F C2F 117.1(2)
N2A C1A C2A 109.87(18)
N2A C1A C4A 124.32(19)
C2A C1A C4A 125.75(19)
C3A C2A C1A 106.09(18)
C3A C2A H2A 127.0
C1A C2A H2A 127.0
N1A C3A C2A 107.78(18)
N1A C3A C11A 125.00(18)
C2A C3A C11A 127.19(19)
C5A C4A C9A 118.5(2)
C5A C4A C1A 122.01(19)
C9A C4A C1A 119.45(19)
C6A C5A C4A 120.9(2)
C6A C5A H5A 119.6
C4A C5A H5A 119.6
C5A C6A C7A 120.3(2)
C5A C6A H6A 119.9
C7A C6A H6A 119.9
C8A C7A C6A 119.3(2)
C8A C7A H7A 120.4
C6A C7A H7A 120.4
C7A C8A C9A 120.6(2)
C7A C8A H8A 119.7
C9A C8A H8A 119.7
C8A C9A C4A 120.4(2)
C8A C9A H9A 119.8
C4A C9A H9A 119.8
C16A C11A C12A 119.1(2)
C16A C11A C3A 122.47(19)
C12A C11A C3A 118.45(19)
C11A C12A C13A 120.2(2)
C11A C12A H12A 119.9
C13A C12A H12A 119.9
C14A C13A C12A 120.3(2)
C14A C13A H13A 119.9
C12A C13A H13A 119.9
C13A C14A C15A 119.8(2)
C13A C14A H14A 120.1
C15A C14A H14A 120.1
C14A C15A C16A 120.3(2)
C14A C15A H15A 119.9
C16A C15A H15A 119.9
C15A C16A C11A 120.3(2)
C15A C16A H16A 119.9
C11A C16A H16A 119.9
N2B C1B C2B 109.93(18)
N2B C1B C4B 122.40(18)
C2B C1B C4B 127.52(19)
C3B C2B C1B 106.06(18)
C3B C2B H2B 127.0
C1B C2B H2B 127.0
N1B C3B C2B 107.36(18)
N1B C3B C11B 124.76(18)
C2B C3B C11B 127.89(19)
C9B C4B C5B 118.9(2)
C9B C4B C1B 120.66(19)
C5B C4B C1B 120.34(19)
C6B C5B C4B 120.3(2)
C6B C5B H5B 119.8
C4B C5B H5B 119.8
C7B C6B C5B 120.4(2)
C7B C6B H6B 119.8
C5B C6B H6B 119.8
C6B C7B C8B 119.4(2)
C6B C7B H7B 120.3
C8B C7B H7B 120.3
C9B C8B C7B 120.4(2)
C9B C8B H8B 119.8
C7B C8B H8B 119.8
C8B C9B C4B 120.6(2)
C8B C9B H9B 119.7
C4B C9B H9B 119.7
C12B C11B C16B 118.6(2)
C12B C11B C3B 119.37(19)
C16B C11B C3B 122.0(2)
C13B C12B C11B 120.8(2)
C13B C12B H12B 119.6
C11B C12B H12B 119.6
C14B C13B C12B 120.1(2)
C14B C13B H13B 119.9
C12B C13B H13B 119.9
C13B C14B C15B 119.5(2)
C13B C14B H14B 120.2
C15B C14B H14B 120.2
C16B C15B C14B 120.5(2)
C16B C15B H15B 119.7
C14B C15B H15B 119.7
C15B C16B C11B 120.4(2)
C15B C16B H16B 119.8
C11B C16B H16B 119.8
N2C C1C C2C 110.00(18)
N2C C1C C4C 123.85(18)
C2C C1C C4C 126.15(19)
C3C C2C C1C 105.70(18)
C3C C2C H2C 127.2
C1C C2C H2C 127.2
N1C C3C C2C 107.82(18)
N1C C3C C11C 124.99(19)
C2C C3C C11C 127.18(19)
C5C C4C C9C 118.6(2)
C5C C4C C1C 122.16(19)
C9C C4C C1C 119.2(2)
C4C C5C C6C 120.7(2)
C4C C5C H5C 119.6
C6C C5C H5C 119.6
C7C C6C C5C 120.0(2)
C7C C6C H6C 120.0
C5C C6C H6C 120.0
C8C C7C C6C 119.8(2)
C8C C7C H7C 120.1
C6C C7C H7C 120.1
C7C C8C C9C 120.1(2)
C7C C8C H8C 119.9
C9C C8C H8C 119.9
C8C C9C C4C 120.7(2)
C8C C9C H9C 119.7
C4C C9C H9C 119.7
C12C C11C C16C 119.1(2)
C12C C11C C3C 122.95(19)
C16C C11C C3C 117.9(2)
C13C C12C C11C 120.4(2)
C13C C12C H12C 119.8
C11C C12C H12C 119.8
C12C C13C C14C 120.3(2)
C12C C13C H13C 119.9
C14C C13C H13C 119.9
C15C C14C C13C 119.5(2)
C15C C14C H14C 120.2
C13C C14C H14C 120.2
C14C C15C C16C 120.5(2)
C14C C15C H15C 119.7
C16C C15C H15C 119.7
C15C C16C C11C 120.1(2)
C15C C16C H16C 119.9
C11C C16C H16C 119.9
O1D C1D N1D 124.1(2)
O1D C1D H1D 118.0
N1D C1D H1D 118.0
N1D C2D H2DA 109.5
N1D C2D H2DB 109.5
H2DA C2D H2DB 109.5
N1D C2D H2DC 109.5
H2DA C2D H2DC 109.5
H2DB C2D H2DC 109.5
N1D C3D H3DA 109.5
N1D C3D H3DB 109.5
H3DA C3D H3DB 109.5
N1D C3D H3DC 109.5
H3DA C3D H3DC 109.5
H3DB C3D H3DC 109.5
O1E C1E N1E 123.4(2)
O1E C1E H1E 118.3
N1E C1E H1E 118.3
N1E C2E H2EA 109.5
N1E C2E H2EB 109.5
H2EA C2E H2EB 109.5
N1E C2E H2EC 109.5
H2EA C2E H2EC 109.5
H2EB C2E H2EC 109.5
N1E C3E H3EA 109.5
N1E C3E H3EB 109.5
H3EA C3E H3EB 109.5
N1E C3E H3EC 109.5
H3EA C3E H3EC 109.5
H3EB C3E H3EC 109.5
O1F C1F N1F 124.2(2)
O1F C1F H1F 117.9
N1F C1F H1F 117.9
N1F C2F H2FA 109.5
N1F C2F H2FB 109.5
H2FA C2F H2FB 109.5
N1F C2F H2FC 109.5
H2FA C2F H2FC 109.5
H2FB C2F H2FC 109.5
N1F C3F H3FA 109.5
N1F C3F H3FB 109.5
H3FA C3F H3FB 109.5
N1F C3F H3FC 109.5
H3FA C3F H3FC 109.5
H3FB C3F H3FC 109.5
O13 S O11 115.17(12)
O13 S O12 114.72(13)
O11 S O12 114.91(12)
O13 S C1 103.73(18)
O11 S C1 104.56(14)
O12 S C1 101.34(15)
F3 C1 F1 109.5(3)
F3 C1 F2 107.1(4)
F1 C1 F2 107.5(3)
F3 C1 S 112.2(3)
F1 C1 S 109.8(3)
F2 C1 S 110.7(2)
C1S O1S C4S 108.2(4)
O1S C1S C2S 109.1(4)
O1S C1S H1SA 109.9
C2S C1S H1SA 109.9
O1S C1S H1SB 109.9
C2S C1S H1SB 109.9
H1SA C1S H1SB 108.3
C3S C2S C1S 107.8(4)
C3S C2S H2SA 110.2
C1S C2S H2SA 110.2
C3S C2S H2SB 110.2
C1S C2S H2SB 110.2
H2SA C2S H2SB 108.5
C2S C3S C4S 106.0(4)
C2S C3S H3SA 110.5
C4S C3S H3SA 110.5
C2S C3S H3SB 110.5
C4S C3S H3SB 110.5
H3SA C3S H3SB 108.7
O1S C4S C3S 108.2(4)
O1S C4S H4SA 110.0
C3S C4S H4SA 110.0
O1S C4S H4SB 110.0
C3S C4S H4SB 110.0
H4SA C4S H4SB 108.4

loop_
_geom_bond_atom_site_label_1
_geom_bond_atom_site_label_2
_geom_bond_distance
Mn1 O1E 2.1452(15)
Mn1 O1D 2.1551(15)
Mn1 O1F 2.1878(14)
Mn1 N2B 2.2453(17)
Mn1 N2C 2.2842(17)
Mn1 N2A 2.3244(18)
B1 N1B 1.548(3)
B1 N1C 1.552(3)
B1 N1A 1.560(3)
B1 H1B 1.06(2)
O1D C1D 1.232(3)
O1E C1E 1.245(3)
O1F C1F 1.244(3)
N1A C3A 1.358(3)
N1A N2A 1.377(2)
N2A C1A 1.351(3)
N1B C3B 1.361(3)
N1B N2B 1.368(2)
N2B C1B 1.344(3)
N1C C3C 1.359(3)
N1C N2C 1.372(2)
N2C C1C 1.345(3)
N1D C1D 1.328(3)
N1D C2D 1.449(3)
N1D C3D 1.452(3)
N1E C1E 1.318(3)
N1E C2E 1.455(3)
N1E C3E 1.462(3)
N1F C1F 1.322(3)
N1F C3F 1.450(3)
N1F C2F 1.455(3)
C1A C2A 1.400(3)
C1A C4A 1.477(3)
C2A C3A 1.377(3)
C2A H2A 0.9500
C3A C11A 1.487(3)
C4A C5A 1.398(3)
C4A C9A 1.398(3)
C5A C6A 1.386(3)
C5A H5A 0.9500
C6A C7A 1.390(3)
C6A H6A 0.9500
C7A C8A 1.389(4)
C7A H7A 0.9500
C8A C9A 1.391(3)
C8A H8A 0.9500
C9A H9A 0.9500
C11A C16A 1.396(3)
C11A C12A 1.396(3)
C12A C13A 1.397(3)
C12A H12A 0.9500
C13A C14A 1.380(4)
C13A H13A 0.9500
C14A C15A 1.390(4)
C14A H14A 0.9500
C15A C16A 1.392(3)
C15A H15A 0.9500
C16A H16A 0.9500
C1B C2B 1.395(3)
C1B C4B 1.481(3)
C2B C3B 1.381(3)
C2B H2B 0.9500
C3B C11B 1.479(3)
C4B C9B 1.391(3)
C4B C5B 1.398(3)
C5B C6B 1.392(3)
C5B H5B 0.9500
C6B C7B 1.386(4)
C6B H6B 0.9500
C7B C8B 1.389(3)
C7B H7B 0.9500
C8B C9B 1.388(3)
C8B H8B 0.9500
C9B H9B 0.9500
C11B C12B 1.395(3)
C11B C16B 1.397(3)
C12B C13B 1.389(3)
C12B H12B 0.9500
C13B C14B 1.383(4)
C13B H13B 0.9500
C14B C15B 1.390(4)
C14B H14B 0.9500
C15B C16B 1.385(3)
C15B H15B 0.9500
C16B H16B 0.9500
C1C C2C 1.405(3)
C1C C4C 1.480(3)
C2C C3C 1.379(3)
C2C H2C 0.9500
C3C C11C 1.482(3)
C4C C5C 1.392(3)
C4C C9C 1.399(3)
C5C C6C 1.392(3)
C5C H5C 0.9500
C6C C7C 1.391(4)
C6C H6C 0.9500
C7C C8C 1.382(4)
C7C H7C 0.9500
C8C C9C 1.391(3)
C8C H8C 0.9500
C9C H9C 0.9500
C11C C12C 1.392(3)
C11C C16C 1.396(3)
C12C C13C 1.387(3)
C12C H12C 0.9500
C13C C14C 1.388(4)
C13C H13C 0.9500
C14C C15C 1.385(4)
C14C H14C 0.9500
C15C C16C 1.387(3)
C15C H15C 0.9500
C16C H16C 0.9500
C1D H1D 0.9500
C2D H2DA 0.9800
C2D H2DB 0.9800
C2D H2DC 0.9800
C3D H3DA 0.9800
C3D H3DB 0.9800
C3D H3DC 0.9800
C1E H1E 0.9500
C2E H2EA 0.9800
C2E H2EB 0.9800
C2E H2EC 0.9800
C3E H3EA 0.9800
C3E H3EB 0.9800
C3E H3EC 0.9800
C1F H1F 0.9500
C2F H2FA 0.9800
C2F H2FB 0.9800
C2F H2FC 0.9800
C3F H3FA 0.9800
C3F H3FB 0.9800
C3F H3FC 0.9800
S O13 1.430(2)
S O11 1.4337(19)
S O12 1.441(2)
S C1 1.820(3)
F1 C1 1.337(4)
F2 C1 1.351(5)
F3 C1 1.318(4)
O1S C1S 1.411(5)
O1S C4S 1.423(6)
C1S C2S 1.447(7)
C1S H1SA 0.9900
C1S H1SB 0.9900
C2S C3S 1.441(7)
C2S H2SA 0.9900
C2S H2SB 0.9900
C3S C4S 1.477(6)
C3S H3SA 0.9900
C3S H3SB 0.9900
C4S H4SA 0.9900
C4S H4SB 0.9900

loop_
_geom_hbond_atom_site_label_D
_geom_hbond_atom_site_label_H
_geom_hbond_atom_site_label_A
_geom_hbond_distance_DH
_geom_hbond_distance_HA
_geom_hbond_distance_DA
_geom_hbond_angle_DHA
_geom_hbond_site_symmetry_A
C1D H1D O12 0.95 2.46 3.315(3) 149.3 .
C2D H2DA O12 0.98 2.61 3.490(4) 149.6 .
C1E H1E O11 0.95 2.41 3.315(3) 159.8 .
C2E H2EA O11 0.98 2.56 3.485(3) 156.8 .
C1F H1F O12 0.95 2.54 3.114(3) 118.7 .
C3F H3FB N2A 0.98 2.60 3.527(3) 157.1 3_665

loop_
_geom_torsion_atom_site_label_1
_geom_torsion_atom_site_label_2
_geom_torsion_atom_site_label_3
_geom_torsion_atom_site_label_4
_geom_torsion
N1B B1 N1A C3A 133.78(19)
N1C B1 N1A C3A -104.6(2)
N1B B1 N1A N2A -54.3(2)
N1C B1 N1A N2A 67.3(2)
C3A N1A N2A C1A -0.6(2)
B1 N1A N2A C1A -173.78(16)
C3A N1A N2A Mn1 164.40(12)
B1 N1A N2A Mn1 -8.8(2)
N1C B1 N1B C3B 132.7(2)
N1A B1 N1B C3B -105.4(2)
N1C B1 N1B N2B -51.3(2)
N1A B1 N1B N2B 70.6(2)
C3B N1B N2B C1B -0.3(2)
B1 N1B N2B C1B -176.98(17)
C3B N1B N2B Mn1 162.59(13)
B1 N1B N2B Mn1 -14.1(2)
N1B B1 N1C C3C -106.5(2)
N1A B1 N1C C3C 131.36(19)
N1B B1 N1C N2C 63.8(2)
N1A B1 N1C N2C -58.4(2)
C3C N1C N2C C1C 0.0(2)
B1 N1C N2C C1C -171.70(17)
C3C N1C N2C Mn1 166.37(12)
B1 N1C N2C Mn1 -5.3(2)
N1A N2A C1A C2A 1.1(2)
Mn1 N2A C1A C2A -158.40(15)
N1A N2A C1A C4A -176.27(17)
Mn1 N2A C1A C4A 24.3(3)
N2A C1A C2A C3A -1.1(2)
C4A C1A C2A C3A 176.13(19)
N2A N1A C3A C2A -0.1(2)
B1 N1A C3A C2A 172.56(18)
N2A N1A C3A C11A -178.52(18)
B1 N1A C3A C11A -5.8(3)
C1A C2A C3A N1A 0.8(2)
C1A C2A C3A C11A 179.10(19)
N2A C1A C4A C5A 22.9(3)
C2A C1A C4A C5A -154.0(2)
N2A C1A C4A C9A -159.2(2)
C2A C1A C4A C9A 23.9(3)
C9A C4A C5A C6A 1.9(3)
C1A C4A C5A C6A 179.82(19)
C4A C5A C6A C7A -1.3(3)
C5A C6A C7A C8A -0.2(3)
C6A C7A C8A C9A 1.2(4)
C7A C8A C9A C4A -0.6(4)
C5A C4A C9A C8A -1.0(3)
C1A C4A C9A C8A -178.9(2)
N1A C3A C11A C16A -55.6(3)
C2A C3A C11A C16A 126.3(2)
N1A C3A C11A C12A 125.6(2)
C2A C3A C11A C12A -52.5(3)
C16A C11A C12A C13A 1.0(3)
C3A C11A C12A C13A 179.9(2)
C11A C12A C13A C14A -0.3(4)
C12A C13A C14A C15A -0.5(4)
C13A C14A C15A C16A 0.7(4)
C14A C15A C16A C11A 0.0(4)
C12A C11A C16A C15A -0.8(3)
C3A C11A C16A C15A -179.7(2)
N1B N2B C1B C2B 1.1(2)
Mn1 N2B C1B C2B -157.14(15)
N1B N2B C1B C4B -174.79(18)
Mn1 N2B C1B C4B 27.0(3)
N2B C1B C2B C3B -1.5(2)
C4B C1B C2B C3B 174.2(2)
N2B N1B C3B C2B -0.6(2)
B1 N1B C3B C2B 175.73(19)
N2B N1B C3B C11B 179.80(18)
B1 N1B C3B C11B -3.9(3)
C1B C2B C3B N1B 1.2(2)
C1B C2B C3B C11B -179.2(2)
N2B C1B C4B C9B -136.0(2)
C2B C1B C4B C9B 48.9(3)
N2B C1B C4B C5B 47.8(3)
C2B C1B C4B C5B -127.3(2)
C9B C4B C5B C6B 1.5(3)
C1B C4B C5B C6B 177.7(2)
C4B C5B C6B C7B -1.5(3)
C5B C6B C7B C8B 0.5(4)
C6B C7B C8B C9B 0.5(3)
C7B C8B C9B C4B -0.5(3)
C5B C4B C9B C8B -0.5(3)
C1B C4B C9B C8B -176.71(19)
N1B C3B C11B C12B 124.1(2)
C2B C3B C11B C12B -55.4(3)
N1B C3B C11B C16B -57.7(3)
C2B C3B C11B C16B 122.8(2)
C16B C11B C12B C13B 1.5(3)
C3B C11B C12B C13B 179.8(2)
C11B C12B C13B C14B -0.7(4)
C12B C13B C14B C15B -0.3(4)
C13B C14B C15B C16B 0.6(4)
C14B C15B C16B C11B 0.3(4)
C12B C11B C16B C15B -1.3(3)
C3B C11B C16B C15B -179.5(2)
N1C N2C C1C C2C 0.0(2)
Mn1 N2C C1C C2C -161.61(15)
N1C N2C C1C C4C -179.17(18)
Mn1 N2C C1C C4C 19.2(3)
N2C C1C C2C C3C 0.0(2)
C4C C1C C2C C3C 179.1(2)
N2C N1C C3C C2C 0.0(2)
B1 N1C C3C C2C 171.26(18)
N2C N1C C3C C11C -178.92(18)
B1 N1C C3C C11C -7.7(3)
C1C C2C C3C N1C 0.0(2)
C1C C2C C3C C11C 178.9(2)
N2C C1C C4C C5C 29.3(3)
C2C C1C C4C C5C -149.8(2)
N2C C1C C4C C9C -151.5(2)
C2C C1C C4C C9C 29.4(3)
C9C C4C C5C C6C 2.2(3)
C1C C4C C5C C6C -178.65(19)
C4C C5C C6C C7C -1.8(3)
C5C C6C C7C C8C 0.0(4)
C6C C7C C8C C9C 1.3(4)
C7C C8C C9C C4C -0.9(4)
C5C C4C C9C C8C -0.8(3)
C1C C4C C9C C8C 180.0(2)
N1C C3C C11C C12C -58.4(3)
C2C C3C C11C C12C 122.9(2)
N1C C3C C11C C16C 123.6(2)
C2C C3C C11C C16C -55.1(3)
C16C C11C C12C C13C 1.2(3)
C3C C11C C12C C13C -176.8(2)
C11C C12C C13C C14C -1.2(3)
C12C C13C C14C C15C -0.2(4)
C13C C14C C15C C16C 1.5(4)
C14C C15C C16C C11C -1.5(3)
C12C C11C C16C C15C 0.2(3)
C3C C11C C16C C15C 178.3(2)
Mn1 O1D C1D N1D -177.14(15)
C2D N1D C1D O1D 175.4(2)
C3D N1D C1D O1D -1.6(3)
Mn1 O1E C1E N1E 169.35(15)
C2E N1E C1E O1E -176.2(2)
C3E N1E C1E O1E -2.2(3)
Mn1 O1F C1F N1F 178.86(15)
C3F N1F C1F O1F -1.1(3)
C2F N1F C1F O1F 177.3(2)
O13 S C1 F3 61.3(3)
O11 S C1 F3 -59.7(3)
O12 S C1 F3 -179.4(3)
O13 S C1 F1 -60.6(3)
O11 S C1 F1 178.3(2)
O12 S C1 F1 58.6(3)
O13 S C1 F2 -179.1(2)
O11 S C1 F2 59.8(3)
O12 S C1 F2 -59.9(3)
C4S O1S C1S C2S -1.8(7)
O1S C1S C2S C3S -3.2(8)
C1S C2S C3S C4S 6.7(8)
C1S O1S C4S C3S 6.0(7)
C2S C3S C4S O1S -7.8(7)
